data_2213333
loop_
_publ_author_name
'Jian-Guo Wang'
'Wen-Ming Li'
'Zheng-Ming Li'
'Hai-Bin Song'

_publ_section_title
;
 (<i>S</i>)-<i>N</i>^5^-Ethyl-<i>N</i>^2^-(2-nitrophenylsulfonyl)glutamine
;
_journal_coeditor_code HB2342
_journal_issue 5
_journal_name_full 'Acta Crystallographica Section E'
_journal_page_first o2668
_journal_page_last o2669
_journal_paper_doi 10.1107/S1600536807018818
_journal_volume 63
_journal_year 2007
_chemical_formula_iupac 'C13 H17 N3 O7 S'
_chemical_formula_moiety 'C13 H17 N3 O7 S'
_chemical_formula_sum 'C13 H17 N3 O7 S'
_chemical_formula_weight 359.36
_chemical_name_systematic
;
<i>N</i>^5^-Ethyl-<i>N</i>^2^-(2-nitrophenylsulfonyl)glutamine
;
_space_group_IT_number 4
_symmetry_cell_setting monoclinic
_symmetry_space_group_name_Hall 'P 2yb'
_symmetry_space_group_name_H-M 'P 1 21 1'
_atom_sites_solution_hydrogens mixed
_atom_sites_solution_primary direct
_atom_sites_solution_secondary difmap
_cell_angle_alpha 90.00
_cell_angle_beta 91.901(2)
_cell_angle_gamma 90.00
_cell_formula_units_Z 2
_cell_length_a 6.7756(10)
_cell_length_b 7.4223(11)
_cell_length_c 15.848(2)
_cell_measurement_reflns_used 3215
_cell_measurement_temperature 294(2)
_cell_measurement_theta_max 26.34
_cell_measurement_theta_min 3.01
_cell_volume 796.57(19)
_computing_cell_refinement 'SAINT (Bruker, 1999)'
_computing_data_collection 'SMART (Bruker, 1999)'
_computing_data_reduction SAINT
_computing_molecular_graphics 'SHELXTL (Bruker, 1999)'
_computing_publication_material SHELXTL
_computing_structure_refinement 'SHELXL97 (Sheldrick, 1997)'
_computing_structure_solution 'SHELXS97 (Sheldrick, 1997)'
_diffrn_ambient_temperature 294(2)
_diffrn_measured_fraction_theta_full 0.994
_diffrn_measured_fraction_theta_max 0.994
_diffrn_measurement_device_type 'Bruker SMART CCD'
_diffrn_measurement_method \w
_diffrn_radiation_monochromator graphite
_diffrn_radiation_source 'fine-focus sealed tube'
_diffrn_radiation_type MoK\a
_diffrn_radiation_wavelength 0.71073
_diffrn_reflns_av_R_equivalents 0.0230
_diffrn_reflns_av_sigmaI/netI 0.0264
_diffrn_reflns_limit_h_max 8
_diffrn_reflns_limit_h_min -8
_diffrn_reflns_limit_k_max 6
_diffrn_reflns_limit_k_min -9
_diffrn_reflns_limit_l_max 19
_diffrn_reflns_limit_l_min -17
_diffrn_reflns_number 4510
_diffrn_reflns_theta_full 26.34
_diffrn_reflns_theta_max 26.34
_diffrn_reflns_theta_min 1.29
_diffrn_standards_decay_% 0
_diffrn_standards_interval_count 0
_diffrn_standards_number 0
_exptl_absorpt_coefficient_mu 0.246
_exptl_absorpt_correction_T_max 0.966
_exptl_absorpt_correction_T_min 0.928
_exptl_absorpt_correction_type multi-scan
_exptl_absorpt_process_details '(SADABS; Bruker, 1999)'
_exptl_crystal_colour colourless
_exptl_crystal_density_diffrn 1.498
_exptl_crystal_density_method 'not measured'
_exptl_crystal_description block
_exptl_crystal_F_000 376
_exptl_crystal_size_max 0.22
_exptl_crystal_size_mid 0.16
_exptl_crystal_size_min 0.14
_refine_diff_density_max 0.147
_refine_diff_density_min -0.211
_refine_ls_abs_structure_details 'Flack (1983), 722 Friedel Pairs'
_refine_ls_abs_structure_Flack -0.08(6)
_refine_ls_extinction_method none
_refine_ls_goodness_of_fit_ref 1.064
_refine_ls_hydrogen_treatment mixed
_refine_ls_matrix_type full
_refine_ls_number_parameters 227
_refine_ls_number_reflns 2469
_refine_ls_number_restraints 1
_refine_ls_restrained_S_all 1.063
_refine_ls_R_factor_all 0.0285
_refine_ls_R_factor_gt 0.0264
_refine_ls_shift/su_max 0.001
_refine_ls_shift/su_mean 0.000
_refine_ls_structure_factor_coef Fsqd
_refine_ls_weighting_details 'calc w=1/[\s^2^(Fo^2^)+(0.0391P)^2^+0.0864P] where P=(Fo^2^+2Fc^2^)/3'
_refine_ls_weighting_scheme calc
_refine_ls_wR_factor_gt 0.0669
_refine_ls_wR_factor_ref 0.0698
_reflns_number_gt 2350
_reflns_number_total 2469
_reflns_threshold_expression I>2\s(I)
_cod_data_source_file hb2342.cif
_cod_data_source_block I
_cod_depositor_comments
;
The following automatic conversions were performed:
'_symmetry_cell_setting' value 'Monoclinic' changed to 'monoclinic'
according to '/home/saulius/struct/CIF-dictionaries/cif_core.dic'
dictionary named 'cif_core.dic' version 2.4.1 from 2010-06-29.

Automatic conversion script
Id: cif_fix_enum 1527 2010-12-29 10:47:43Z saulius 

The following automatic conversions were performed:

'_symmetry_cell_setting' value 'Monoclinic' changed to 'monoclinic'
according to /home/saulius/struct/CIF-dictionaries/cif_core.dic
dictionary named 'cif_core.dic' version 2.4.1 from 2010-06-29.

Automatic conversion script
Id: cif_fix_values 1715 2011-07-08 13:25:40Z adriana 

The following automatic conversions were performed:

'_atom_sites_solution_hydrogens' value 'difmap and geom' was changed
to 'mixed'.

Automatic conversion script
Id: cif_fix_values 6452 2018-10-05 10:23:21Z andrius 
;
_cod_original_cell_volume 796.6(2)
_cod_original_sg_symbol_H-M 'P 21'
_cod_database_code 2213333
_cod_database_fobs_code 2213333

loop_
_symmetry_equiv_pos_as_xyz
'x, y, z'
'-x, y+1/2, -z'

loop_
_atom_site_type_symbol
_atom_site_label
_atom_site_fract_x
_atom_site_fract_y
_atom_site_fract_z
_atom_site_U_iso_or_equiv
_atom_site_adp_type
_atom_site_calc_flag
_atom_site_refinement_flags
_atom_site_occupancy
S S1 0.79947(6) 0.27419(7) 0.31172(3) 0.03397(13) Uani d . 1
O O1 1.3321(3) 0.4111(3) 0.44370(10) 0.0583(5) Uani d . 1
O O2 1.2203(2) 0.4254(2) 0.31489(10) 0.0509(4) Uani d . 1
O O3 0.8120(2) 0.4371(3) 0.35925(9) 0.0491(4) Uani d . 1
O O4 0.61658(19) 0.1785(3) 0.30393(9) 0.0488(4) Uani d . 1
O O5 1.15624(19) 0.3029(3) 0.11000(9) 0.0495(5) Uani d . 1
O O6 0.9897(2) 0.1235(3) 0.02040(10) 0.0507(5) Uani d . 1
H H6 1.077(4) 0.136(5) -0.0104(18) 0.061 Uiso d . 1
O O7 0.7497(2) 0.6650(3) 0.09009(9) 0.0497(4) Uani d . 1
N N1 1.2416(2) 0.3476(3) 0.38251(11) 0.0376(4) Uani d . 1
N N2 0.8665(2) 0.3191(2) 0.21722(9) 0.0311(4) Uani d . 1
H H2 0.967(3) 0.378(4) 0.2182(13) 0.037 Uiso d . 1
N N3 0.4772(3) 0.5789(3) 0.15432(13) 0.0432(5) Uani d . 1
H H3 0.403(4) 0.508(4) 0.1531(17) 0.052 Uiso d . 1
C C1 1.1611(3) 0.1659(3) 0.39100(11) 0.0330(4) Uani d . 1
C C2 1.2822(3) 0.0420(3) 0.43173(13) 0.0432(5) Uani d . 1
H H2A 1.4052 0.0768 0.4538 0.052 Uiso calc R 1
C C3 1.2193(4) -0.1346(4) 0.43948(14) 0.0511(6) Uani d . 1
H H3A 1.3017 -0.2197 0.4655 0.061 Uiso calc R 1
C C4 1.0355(4) -0.1841(4) 0.40883(14) 0.0527(6) Uani d . 1
H H4 0.9930 -0.3024 0.4145 0.063 Uiso calc R 1
C C5 0.9125(3) -0.0572(3) 0.36928(12) 0.0425(5) Uani d . 1
H H5 0.7873 -0.0918 0.3496 0.051 Uiso calc R 1
C C6 0.9728(3) 0.1192(3) 0.35868(11) 0.0323(4) Uani d . 1
C C7 0.8422(2) 0.1861(3) 0.14914(11) 0.0295(4) Uani d . 1
H H7 0.8519 0.0653 0.1739 0.035 Uiso calc R 1
C C8 1.0154(3) 0.2123(3) 0.09055(12) 0.0335(4) Uani d . 1
C C9 0.6403(2) 0.2038(3) 0.10281(11) 0.0312(4) Uani d . 1
H H9A 0.6226 0.1016 0.0651 0.037 Uiso calc R 1
H H9B 0.5381 0.1975 0.1441 0.037 Uiso calc R 1
C C10 0.6112(3) 0.3766(3) 0.05151(11) 0.0351(5) Uani d . 1
H H10A 0.7121 0.3811 0.0095 0.042 Uiso calc R 1
H H10B 0.4844 0.3697 0.0215 0.042 Uiso calc R 1
C C11 0.6186(3) 0.5503(3) 0.10062(12) 0.0332(4) Uani d . 1
C C12 0.4620(3) 0.7358(4) 0.20878(16) 0.0527(6) Uani d . 1
H H12A 0.5668 0.8198 0.1964 0.063 Uiso calc R 1
H H12B 0.4802 0.6984 0.2672 0.063 Uiso calc R 1
C C13 0.2668(5) 0.8293(5) 0.19777(17) 0.0695(8) Uani d . 1
H H13A 0.1622 0.7447 0.2065 0.104 Uiso calc R 1
H H13B 0.2541 0.8777 0.1417 0.104 Uiso calc R 1
H H13C 0.2592 0.9253 0.2381 0.104 Uiso calc R 1

loop_
_atom_site_aniso_label
_atom_site_aniso_U_11
_atom_site_aniso_U_22
_atom_site_aniso_U_33
_atom_site_aniso_U_12
_atom_site_aniso_U_13
_atom_site_aniso_U_23
S1 0.0267(2) 0.0467(3) 0.0286(2) 0.0018(2) 0.00264(15) -0.0021(2)
O1 0.0614(10) 0.0542(12) 0.0580(10) -0.0106(9) -0.0191(8) -0.0113(9)
O2 0.0501(9) 0.0495(11) 0.0524(9) -0.0132(8) -0.0085(7) 0.0163(9)
O3 0.0527(9) 0.0557(11) 0.0389(7) 0.0135(8) 0.0018(6) -0.0125(8)
O4 0.0271(7) 0.0772(13) 0.0424(7) -0.0061(8) 0.0047(5) 0.0028(8)
O5 0.0291(6) 0.0726(14) 0.0470(7) -0.0117(8) 0.0041(5) -0.0038(9)
O6 0.0426(9) 0.0641(12) 0.0463(9) 0.0001(8) 0.0149(7) -0.0171(9)
O7 0.0474(8) 0.0549(11) 0.0478(8) -0.0171(8) 0.0162(6) 0.0029(8)
N1 0.0302(8) 0.0403(10) 0.0419(9) -0.0009(7) -0.0035(7) -0.0013(8)
N2 0.0275(7) 0.0375(11) 0.0282(7) -0.0046(7) -0.0009(6) -0.0008(7)
N3 0.0327(9) 0.0376(11) 0.0603(11) -0.0053(8) 0.0170(8) -0.0074(10)
C1 0.0347(9) 0.0357(12) 0.0288(9) 0.0000(9) 0.0020(7) -0.0017(8)
C2 0.0446(12) 0.0483(15) 0.0363(10) 0.0052(10) -0.0048(9) 0.0032(10)
C3 0.0633(14) 0.0439(14) 0.0458(12) 0.0105(12) -0.0015(10) 0.0086(11)
C4 0.0785(16) 0.0352(14) 0.0449(11) -0.0042(11) 0.0105(11) 0.0050(10)
C5 0.0495(12) 0.0438(13) 0.0344(10) -0.0125(10) 0.0045(9) -0.0008(10)
C6 0.0336(9) 0.0391(12) 0.0243(8) -0.0020(8) 0.0030(7) -0.0006(9)
C7 0.0264(8) 0.0312(10) 0.0309(8) 0.0013(8) 0.0009(7) -0.0017(8)
C8 0.0265(9) 0.0402(12) 0.0338(9) 0.0084(8) 0.0012(7) 0.0020(9)
C9 0.0241(8) 0.0377(11) 0.0317(9) -0.0046(8) -0.0009(7) -0.0046(8)
C10 0.0282(8) 0.0492(13) 0.0279(9) 0.0040(9) 0.0002(7) 0.0019(9)
C11 0.0273(9) 0.0412(12) 0.0311(9) 0.0020(8) 0.0005(7) 0.0091(9)
C12 0.0536(13) 0.0453(16) 0.0602(13) -0.0071(11) 0.0165(10) -0.0069(12)
C13 0.0887(19) 0.067(2) 0.0544(14) 0.0308(16) 0.0200(13) -0.0004(14)

loop_
_atom_type_symbol
_atom_type_description
_atom_type_scat_dispersion_real
_atom_type_scat_dispersion_imag
_atom_type_scat_source
C C 0.0033 0.0016 'International Tables Vol C Tables 4.2.6.8 and 6.1.1.4'
H H 0.0000 0.0000 'International Tables Vol C Tables 4.2.6.8 and 6.1.1.4'
N N 0.0061 0.0033 'International Tables Vol C Tables 4.2.6.8 and 6.1.1.4'
O O 0.0106 0.0060 'International Tables Vol C Tables 4.2.6.8 and 6.1.1.4'
S S 0.1246 0.1234 'International Tables Vol C Tables 4.2.6.8 and 6.1.1.4'

loop_
_geom_angle_atom_site_label_1
_geom_angle_atom_site_label_2
_geom_angle_atom_site_label_3
_geom_angle
_geom_angle_publ_flag
O3 S1 O4 120.21(10) ?
O3 S1 N2 107.55(10) ?
O4 S1 N2 106.99(9) ?
O3 S1 C6 107.39(9) ?
O4 S1 C6 105.74(10) ?
N2 S1 C6 108.53(8) ?
C8 O6 H6 113(2) ?
O2 N1 O1 123.7(2) ?
O2 N1 C1 118.87(17) ?
O1 N1 C1 117.44(18) ?
C7 N2 S1 121.01(14) ?
C7 N2 H2 116.9(16) ?
S1 N2 H2 110.9(15) ?
C11 N3 C12 125.3(2) ?
C11 N3 H3 113(2) ?
C12 N3 H3 122(2) ?
C2 C1 C6 121.7(2) ?
C2 C1 N1 116.11(18) ?
C6 C1 N1 122.16(18) ?
C1 C2 C3 119.5(2) ?
C1 C2 H2A 120.2 ?
C3 C2 H2A 120.2 ?
C4 C3 C2 120.0(2) ?
C4 C3 H3A 120.0 ?
C2 C3 H3A 120.0 ?
C3 C4 C5 120.1(2) ?
C3 C4 H4 119.9 ?
C5 C4 H4 119.9 ?
C6 C5 C4 121.3(2) ?
C6 C5 H5 119.3 ?
C4 C5 H5 119.3 ?
C5 C6 C1 117.30(19) ?
C5 C6 S1 117.83(15) ?
C1 C6 S1 124.71(17) ?
N2 C7 C8 106.90(15) ?
N2 C7 C9 111.73(15) ?
C8 C7 C9 112.77(15) ?
N2 C7 H7 108.4 ?
C8 C7 H7 108.4 ?
C9 C7 H7 108.4 ?
O5 C8 O6 125.95(18) n
O5 C8 C7 122.27(17) ?
O6 C8 C7 111.77(17) n
C10 C9 C7 115.02(16) ?
C10 C9 H9A 108.5 ?
C7 C9 H9A 108.5 ?
C10 C9 H9B 108.5 ?
C7 C9 H9B 108.5 ?
H9A C9 H9B 107.5 ?
C11 C10 C9 116.25(14) ?
C11 C10 H10A 108.2 ?
C9 C10 H10A 108.2 ?
C11 C10 H10B 108.2 ?
C9 C10 H10B 108.2 ?
H10A C10 H10B 107.4 ?
O7 C11 N3 120.9(2) ?
O7 C11 C10 121.83(18) n
N3 C11 C10 117.30(19) ?
N3 C12 C13 112.4(2) n
N3 C12 H12A 109.1 ?
C13 C12 H12A 109.1 ?
N3 C12 H12B 109.1 ?
C13 C12 H12B 109.1 ?
H12A C12 H12B 107.9 ?
C12 C13 H13A 109.5 ?
C12 C13 H13B 109.5 ?
H13A C13 H13B 109.5 ?
C12 C13 H13C 109.5 ?
H13A C13 H13C 109.5 ?
H13B C13 H13C 109.5 ?

loop_
_geom_bond_atom_site_label_1
_geom_bond_atom_site_label_2
_geom_bond_distance
S1 O3 1.4254(19)
S1 O4 1.4301(16)
S1 N2 1.6141(16)
S1 C6 1.789(2)
O1 N1 1.224(2)
O2 N1 1.222(2)
O5 C8 1.200(3)
O6 C8 1.299(3)
O6 H6 0.79(3)
O7 C11 1.245(3)
N1 C1 1.462(3)
N2 C7 1.468(2)
N2 H2 0.81(2)
N3 C11 1.320(3)
N3 C12 1.455(3)
N3 H3 0.73(3)
C1 C2 1.378(3)
C1 C6 1.403(3)
C2 C3 1.386(4)
C2 H2A 0.9300
C3 C4 1.372(3)
C3 H3A 0.9300
C4 C5 1.392(3)
C4 H4 0.9300
C5 C6 1.383(3)
C5 H5 0.9300
C7 C8 1.533(3)
C7 C9 1.537(2)
C7 H7 0.9800
C9 C10 1.528(3)
C9 H9A 0.9700
C9 H9B 0.9700
C10 C11 1.506(3)
C10 H10A 0.9700
C10 H10B 0.9700
C12 C13 1.499(4)
C12 H12A 0.9700
C12 H12B 0.9700
C13 H13A 0.9600
C13 H13B 0.9600
C13 H13C 0.9600

loop_
_geom_hbond_atom_site_label_D
_geom_hbond_atom_site_label_H
_geom_hbond_atom_site_label_A
_geom_hbond_site_symmetry_A
_geom_hbond_distance_DH
_geom_hbond_distance_HA
_geom_hbond_distance_DA
_geom_hbond_angle_DHA
N2 H2 O5 . 0.81(2) 2.25(2) 2.641(2) 110.7(19)
N2 H2 O2 . 0.81(2) 2.29(2) 2.918(2) 135(2)
N3 H3 O5 1_455 0.73(3) 2.35(3) 3.053(3) 164(3)
O6 H6 O7 2_745 0.79(3) 1.77(3) 2.546(2) 173(3)

loop_
_geom_torsion_atom_site_label_1
_geom_torsion_atom_site_label_2
_geom_torsion_atom_site_label_3
_geom_torsion_atom_site_label_4
_geom_torsion
_geom_torsion_publ_flag
O3 S1 N2 C7 -170.87(13) ?
O4 S1 N2 C7 -40.45(17) ?
C6 S1 N2 C7 73.24(15) ?
O2 N1 C1 C2 135.9(2) n
O1 N1 C1 C2 -42.1(3) n
O2 N1 C1 C6 -43.2(3) n
O1 N1 C1 C6 138.7(2) n
C6 C1 C2 C3 1.6(3) ?
N1 C1 C2 C3 -177.6(2) ?
C1 C2 C3 C4 -1.8(4) ?
C2 C3 C4 C5 0.5(4) ?
C3 C4 C5 C6 1.1(3) ?
C4 C5 C6 C1 -1.3(3) ?
C4 C5 C6 S1 -177.02(17) ?
C2 C1 C6 C5 0.0(3) ?
N1 C1 C6 C5 179.14(19) ?
C2 C1 C6 S1 175.37(16) ?
N1 C1 C6 S1 -5.5(3) ?
O3 S1 C6 C5 136.45(16) ?
O4 S1 C6 C5 6.94(18) ?
N2 S1 C6 C5 -107.56(16) ?
O3 S1 C6 C1 -38.88(18) ?
O4 S1 C6 C1 -168.39(16) ?
N2 S1 C6 C1 77.12(17) ?
S1 N2 C7 C8 -146.42(13) ?
S1 N2 C7 C9 89.76(18) ?
N2 C7 C8 O5 12.4(3) ?
C9 C7 C8 O5 135.5(2) ?
N2 C7 C8 O6 -168.63(17) ?
C9 C7 C8 O6 -45.4(2) ?
N2 C7 C9 C10 67.6(2) ?
C8 C7 C9 C10 -52.8(2) ?
C7 C9 C10 C11 -62.6(2) ?
C12 N3 C11 O7 -3.2(3) n
C12 N3 C11 C10 178.3(2) ?
C9 C10 C11 O7 115.8(2) n
C9 C10 C11 N3 -65.7(2) n
C11 N3 C12 C13 125.3(2) ?

loop_
_cod_related_entry_id
_cod_related_entry_database
_cod_related_entry_code
1 ChemSpider 21185158
